data_7115022
loop_
_publ_author_name
'Doran, Michael'
'Walker, Susan M.'
'O&#x2019;Hare, Dermot'

_publ_section_title
;
 Synthesis and characterisation of (C4N2H12)(UO2)2(PO3H)2{PO2(OH)H}2: a
 three dimensionally connected actinide framework
;
_journal_issue 19
_journal_name_full 'Chemical Communications'
_journal_page_first 1988
_journal_paper_doi 10.1039/b106804k
_journal_year 2001
_chemical_compound_source 'synthesis as described'
_chemical_formula_moiety 'C4 H12 N2 O8 P2 U2'
_chemical_formula_structural 'U2 O8 P2 C4 N2 H12'
_chemical_formula_sum 'C4 H18 N2 O16 P4 U2'
_chemical_formula_weight 950.14
_chemical_name_systematic
;
?
;
_space_group_IT_number 14
_symmetry_cell_setting monoclinic
_symmetry_Int_Tables_number 14
_symmetry_space_group_name_Hall '-P 2yn'
_symmetry_space_group_name_H-M 'P 1 21/n 1'
_atom_sites_solution_hydrogens geom
_atom_sites_solution_primary direct
_atom_sites_solution_secondary difmap
_audit_conform_dict_location ftp://ftp.iucr.org/cifdics/cif_core.dic
_audit_conform_dict_name cif_core.dic
_audit_conform_dict_version 2.1
_audit_creation_date 2001-07-26T14:56:24-00:00
_audit_creation_method 'WinGX routine CIF_UPDATE'
_cell_angle_alpha 90.000(5)
_cell_angle_beta 106.647(5)
_cell_angle_gamma 90.000(5)
_cell_formula_units_Z 4
_cell_length_a 13.758(5)
_cell_length_b 8.180(5)
_cell_length_c 18.037(5)
_cell_measurement_reflns_used 8604
_cell_measurement_temperature 293(2)
_cell_measurement_theta_max 27.485
_cell_measurement_theta_min 0.998
_cell_measurement_wavelength 0.71073
_cell_volume 1944.8(15)
_computing_molecular_graphics 'Ortep-3 for Windows (Farrugia, 1997)'
_computing_publication_material 'WinGX publication routines (Farrugia, 1999)'
_computing_structure_refinement 'SHELXL-97 (Sheldrick, 1997)'
_diffrn_ambient_temperature 293(2)
_diffrn_measured_fraction_theta_full 0.998
_diffrn_measured_fraction_theta_max 0.998
_diffrn_radiation_monochromator graphite
_diffrn_radiation_probe x-ray
_diffrn_radiation_type MoK\a
_diffrn_radiation_wavelength 0.71069
_diffrn_reflns_av_R_equivalents 0.0441
_diffrn_reflns_av_unetI/netI 0.0678
_diffrn_reflns_limit_h_max 17
_diffrn_reflns_limit_h_min -17
_diffrn_reflns_limit_k_max 9
_diffrn_reflns_limit_k_min -10
_diffrn_reflns_limit_l_max 23
_diffrn_reflns_limit_l_min -23
_diffrn_reflns_number 8286
_diffrn_reflns_theta_full 27.5
_diffrn_reflns_theta_max 27.5
_diffrn_reflns_theta_min 2.2
_exptl_absorpt_coefficient_mu 17.042
_exptl_absorpt_correction_T_max 0.0273
_exptl_absorpt_correction_T_min 0.0104
_exptl_absorpt_correction_type sphere
_exptl_absorpt_process_details
;
Interpolation using  Int.Tab. Vol. C (1992) p. 523,Tab. 6.3.3.3
for values of muR in the range 0-2.5, and Int.Tab. Vol.II (1959)
p.302; Table 5.3.6 B for muR in the range 2.6-10.0.
The interpolation procedure of C.W.Dwiggins Jr (Acta Cryst.(1975)
A31,146-148) is used with some modification.
;
_exptl_crystal_colour yellow
_exptl_crystal_density_diffrn 3.245
_exptl_crystal_density_method 'not measured'
_exptl_crystal_description rod
_exptl_crystal_F_000 1712
_exptl_crystal_size_max 0.08
_exptl_crystal_size_mid 0.04
_exptl_crystal_size_min 0.04
_refine_diff_density_max 2.353
_refine_diff_density_min -2.379
_refine_diff_density_rms 0.777
_refine_ls_extinction_method none
_refine_ls_goodness_of_fit_ref 1.046
_refine_ls_hydrogen_treatment mixed
_refine_ls_matrix_type full
_refine_ls_number_parameters 255
_refine_ls_number_reflns 4467
_refine_ls_number_restraints 0
_refine_ls_restrained_S_all 1.046
_refine_ls_R_factor_all 0.0709
_refine_ls_R_factor_gt 0.0396
_refine_ls_shift/su_max 0.005
_refine_ls_shift/su_mean 0
_refine_ls_structure_factor_coef Fsqd
_refine_ls_weighting_details 'calc w=1/[\s^2^(Fo^2^)+(0.1046P)^2^+0.0000P] where P=(Fo^2^+2Fc^2^)/3'
_refine_ls_weighting_scheme calc
_refine_ls_wR_factor_gt 0.1052
_refine_ls_wR_factor_ref 0.1669
_reflns_number_gt 3315
_reflns_number_total 4467
_reflns_threshold_expression >2sigma(I)
_cod_data_source_file b106804k.txt
_cod_data_source_block smw89
_cod_original_sg_symbol_H-M 'P 21/n'
_cod_database_code 7115022
_exptl_absorpt_correction_t_ave 0.0206

loop_
_symmetry_equiv_pos_as_xyz
'x, y, z'
'-x+1/2, y+1/2, -z+1/2'
'-x, -y, -z'
'x-1/2, -y-1/2, z-1/2'

loop_
_atom_site_label
_atom_site_type_symbol
_atom_site_fract_x
_atom_site_fract_y
_atom_site_fract_z
_atom_site_U_iso_or_equiv
_atom_site_adp_type
_atom_site_occupancy
_atom_site_symmetry_multiplicity
_atom_site_calc_flag
_atom_site_refinement_flags
U1 U 0.76746(4) 1.07603(6) 0.45994(3) 0.02348(18) Uani 1 1 d .
U2 U 0.91195(4) 0.78605(6) 0.73467(3) 0.02339(17) Uani 1 1 d .
P1 P 1.0049(3) 1.0550(4) 0.6096(2) 0.0231(7) Uani 1 1 d .
H1 H 1.0272 1.1211 0.6567 0.028 Uiso 1 1 calc R
P2 P 0.7693(3) 1.1553(4) 0.6578(2) 0.0238(7) Uani 1 1 d .
H2 H 0.8381 1.2001 0.6758 0.029 Uiso 1 1 calc R
O5 O 0.9261(7) 1.1573(13) 0.5503(6) 0.029(2) Uani 1 1 d .
O9 O 0.9546(8) 0.9033(11) 0.6304(6) 0.029(2) Uani 1 1 d .
O1 O 0.7541(8) 0.8740(12) 0.4910(6) 0.032(2) Uani 1 1 d .
O6 O 0.8575(8) 0.6211(12) 0.6728(6) 0.032(2) Uani 1 1 d .
O2 O 0.7736(8) 1.2763(13) 0.4234(6) 0.035(2) Uani 1 1 d .
O12 O 1.0975(8) 1.0178(14) 0.5853(6) 0.035(2) Uani 1 1 d .
O3 O 0.7328(7) 1.1770(12) 0.5701(5) 0.027(2) Uani 1 1 d .
O4 O 0.6985(8) 0.9881(16) 0.3271(7) 0.044(3) Uani 1 1 d .
N1 N 0.5373(9) 1.3413(14) 0.5361(7) 0.029(3) Uani 1 1 d .
H1A H 0.5468 1.2831 0.4964 0.034 Uiso 1 1 calc R
H1B H 0.5553 1.2786 0.5789 0.034 Uiso 1 1 calc R
C1 C 0.6037(11) 1.497(2) 0.5487(9) 0.035(3) Uani 1 1 d .
H1C H 0.5995 1.5525 0.5952 0.041 Uiso 1 1 calc R
H1D H 0.6739 1.4669 0.5558 0.041 Uiso 1 1 calc R
C2 C 0.5695(10) 0.6118(17) 0.4807(8) 0.025(3) Uani 1 1 d .
H2A H 0.6111 0.7097 0.4912 0.03 Uiso 1 1 calc R
H2B H 0.5801 0.5596 0.4353 0.03 Uiso 1 1 calc R
O7 O 0.9733(8) 0.9486(12) 0.7961(6) 0.030(2) Uani 1 1 d .
O8 O 0.7755(7) 0.9752(12) 0.6796(6) 0.028(2) Uani 1 1 d .
O13 O 0.7038(8) 1.2530(12) 0.6946(6) 0.030(2) Uani 1 1 d .
O11 O 0.9844(8) 0.6074(11) 0.8455(6) 0.027(2) Uani 1 1 d .
O10 O 1.0765(8) 0.6912(15) 0.7301(7) 0.040(3) Uani 1 1 d .
O14 O 0.5852(8) 1.1221(12) 0.4266(6) 0.031(2) Uani 1 1 d .
P3 P 0.9983(3) 0.4261(4) 0.8581(2) 0.0255(8) Uani 1 1 d .
H3 H 1.0096 0.3776 0.8116 0.031 Uiso 1 1 calc R
P4 P 0.6784(3) 0.8255(7) 0.2890(3) 0.0461(11) Uani 1 1 d .
H4 H 0.6795 0.7461 0.33 0.055 Uiso 1 1 calc R
O17 O 0.4040(8) 1.1563(13) 0.3726(8) 0.041(3) Uani 1 1 d .
H17 H 0.3984 1.1267 0.4146 0.062 Uiso 1 1 calc R
N2 N 0.9979(13) 1.3699(18) 0.4546(9) 0.052(4) Uani 1 1 d .
H2C H 1.0214 1.3178 0.4192 0.063 Uiso 1 1 calc R
H2D H 0.9578 1.3002 0.4709 0.063 Uiso 1 1 calc R
O15 O 0.7679(11) 0.783(3) 0.2578(11) 0.085(6) Uani 1 1 d .
H15 H 0.7905 0.8665 0.2441 0.128 Uiso 1 1 calc R
C3 C 0.9435(19) 1.501(2) 0.4217(12) 0.059(6) Uani 1 1 d .
H3A H 0.8856 1.4663 0.3798 0.071 Uiso 1 1 calc R
H3B H 0.9848 1.5731 0.4007 0.071 Uiso 1 1 calc R
C4 C 0.9119(16) 0.579(3) 0.476(3) 0.111(15) Uani 1 1 d .
H4A H 0.867 0.5081 0.4943 0.133 Uiso 1 1 calc R
H4B H 0.8738 0.6757 0.4537 0.133 Uiso 1 1 calc R

loop_
_atom_site_aniso_label
_atom_site_aniso_U_11
_atom_site_aniso_U_22
_atom_site_aniso_U_33
_atom_site_aniso_U_23
_atom_site_aniso_U_13
_atom_site_aniso_U_12
U1 0.0213(3) 0.0261(3) 0.0227(3) -0.00046(19) 0.0058(2) -0.00067(19)
U2 0.0231(3) 0.0248(3) 0.0224(3) 0.00182(19) 0.0066(2) 0.00054(19)
P1 0.0241(18) 0.0245(16) 0.0212(18) -0.0018(13) 0.0073(15) -0.0004(14)
P2 0.0219(17) 0.0260(17) 0.0239(18) -0.0011(14) 0.0071(14) 0.0001(14)
O5 0.026(5) 0.033(5) 0.025(5) 0.005(4) 0.002(4) -0.003(4)
O9 0.032(6) 0.029(5) 0.027(5) 0.006(4) 0.011(4) 0.007(4)
O1 0.033(6) 0.023(5) 0.035(6) -0.002(4) 0.001(5) -0.007(4)
O6 0.042(6) 0.025(5) 0.027(5) -0.006(4) 0.004(5) -0.009(5)
O2 0.026(5) 0.043(6) 0.033(6) 0.004(5) 0.004(5) -0.003(5)
O12 0.022(5) 0.047(6) 0.037(6) 0.003(5) 0.008(5) 0.001(5)
O3 0.026(5) 0.031(5) 0.023(5) 0.003(4) 0.004(4) 0.008(4)
O4 0.031(6) 0.068(8) 0.034(6) -0.020(6) 0.010(5) -0.003(6)
N1 0.029(6) 0.025(6) 0.032(7) 0.002(5) 0.009(5) 0.002(5)
C1 0.025(7) 0.043(9) 0.034(9) -0.009(7) 0.008(6) -0.011(7)
C2 0.024(7) 0.025(7) 0.026(7) 0.000(5) 0.007(6) 0.006(6)
O7 0.028(5) 0.034(5) 0.026(5) -0.004(4) 0.005(4) -0.006(4)
O8 0.028(5) 0.029(5) 0.030(5) 0.005(4) 0.014(4) 0.001(4)
O13 0.034(6) 0.027(5) 0.032(6) -0.004(4) 0.013(5) -0.002(4)
O11 0.030(5) 0.028(5) 0.021(5) 0.006(4) 0.004(4) 0.002(4)
O10 0.025(5) 0.062(8) 0.037(6) 0.024(6) 0.013(5) 0.011(5)
O14 0.032(5) 0.031(5) 0.034(6) -0.008(5) 0.013(5) -0.002(5)
P3 0.0251(18) 0.0238(17) 0.0262(19) 0.0024(14) 0.0052(15) 0.0008(14)
P4 0.028(2) 0.066(3) 0.043(3) -0.023(2) 0.0083(19) -0.003(2)
O17 0.023(5) 0.030(6) 0.067(8) -0.011(6) 0.009(5) 0.007(5)
N2 0.078(11) 0.040(8) 0.059(10) -0.020(8) 0.052(9) -0.024(8)
O15 0.039(8) 0.142(16) 0.077(12) -0.067(12) 0.021(8) -0.008(9)
C3 0.083(15) 0.033(10) 0.055(12) 0.003(9) 0.010(11) -0.022(11)
C4 0.028(11) 0.034(11) 0.27(5) 0.041(18) 0.042(18) 0.001(9)

loop_
_atom_type_symbol
_atom_type_description
_atom_type_scat_dispersion_real
_atom_type_scat_dispersion_imag
_atom_type_scat_source
C C 0.0033 0.0016 'International Tables Vol C Tables 4.2.6.8 and 6.1.1.4'
H H 0 0 'International Tables Vol C Tables 4.2.6.8 and 6.1.1.4'
N N 0.0061 0.0033 'International Tables Vol C Tables 4.2.6.8 and 6.1.1.4'
O O 0.0106 0.006 'International Tables Vol C Tables 4.2.6.8 and 6.1.1.4'
P P 0.1023 0.0942 'International Tables Vol C Tables 4.2.6.8 and 6.1.1.4'
U U -9.6767 9.6646 'International Tables Vol C Tables 4.2.6.8 and 6.1.1.4'

loop_
_geom_angle_atom_site_label_1
_geom_angle_atom_site_label_2
_geom_angle_atom_site_label_3
_geom_angle
_geom_angle_site_symmetry_1
_geom_angle_site_symmetry_3
O1 U1 O2 176.1(5) . .
O1 U1 O3 89.8(4) . .
O2 U1 O3 91.9(4) . .
O1 U1 O12 88.2(5) . 3_776
O2 U1 O12 92.6(4) . 3_776
O3 U1 O12 141.8(4) . 3_776
O1 U1 O5 101.5(4) . .
O2 U1 O5 82.4(4) . .
O3 U1 O5 72.1(3) . .
O12 U1 O5 71.0(4) 3_776 .
O1 U1 O4 89.4(5) . .
O2 U1 O4 87.3(5) . .
O3 U1 O4 146.5(4) . .
O12 U1 O4 71.7(4) 3_776 .
O5 U1 O4 140.6(3) . .
O1 U1 O14 91.7(4) . .
O2 U1 O14 85.4(4) . .
O3 U1 O14 73.0(3) . .
O12 U1 O14 145.3(4) 3_776 .
O5 U1 O14 142.4(3) . .
O4 U1 O14 73.6(4) . .
O6 U2 O7 176.8(5) . .
O6 U2 O13 91.4(4) . 2_646
O7 U2 O13 91.3(4) . 2_646
O6 U2 O9 87.9(4) . .
O7 U2 O9 90.6(4) . .
O13 U2 O9 149.5(4) 2_646 .
O6 U2 O8 95.2(4) . .
O7 U2 O8 87.2(4) . .
O13 U2 O8 74.1(3) 2_646 .
O9 U2 O8 75.6(3) . .
O6 U2 O10 88.0(5) . .
O7 U2 O10 88.8(5) . .
O13 U2 O10 141.0(4) 2_646 .
O9 U2 O10 69.5(3) . .
O8 U2 O10 144.8(3) . .
O6 U2 O11 93.4(4) . .
O7 U2 O11 85.9(4) . .
O13 U2 O11 70.4(3) 2_646 .
O9 U2 O11 140.1(3) . .
O8 U2 O11 143.6(3) . .
O10 U2 O11 70.7(3) . .
O12 P1 O9 113.2(6) . .
O12 P1 O5 113.5(6) . .
O9 P1 O5 109.7(6) . .
O13 P2 O8 113.5(5) . .
O13 P2 O3 109.7(6) . .
O8 P2 O3 111.0(6) . .
P1 O5 U1 129.9(6) . .
P1 O9 U2 140.7(6) . .
P1 O12 U1 171.9(7) . 3_776
P2 O3 U1 139.2(6) . .
P4 O4 U1 133.8(8) . .
C2 N1 C1 109.3(11) 3_676 .
C2 C1 N1 111.1(12) 1_565 .
N1 C2 C1 113.0(12) 3_676 1_545
P2 O8 U2 134.9(6) . .
P2 O13 U2 154.3(6) . 2_656
P3 O11 U2 135.8(6) . .
P4 O10 U2 134.3(7) 4_676 .
P3 O14 U1 133.0(6) 4_575 .
O14 P3 O11 114.8(6) 4_676 .
O14 P3 O17 104.8(6) 4_676 4_676
O11 P3 O17 112.2(6) . 4_676
O4 P4 O10 114.9(7) . 4_575
O4 P4 O15 108.1(8) . .
O10 P4 O15 113.8(8) 4_575 .
C3 N2 C4 111.1(15) . 3_776
N2 C3 C4 108(2) . 1_565
C3 C4 N2 111.5(18) 1_545 3_776

loop_
_geom_bond_atom_site_label_1
_geom_bond_atom_site_label_2
_geom_bond_distance
_geom_bond_site_symmetry_2
U1 O1 1.772(10) .
U1 O2 1.777(11) .
U1 O3 2.324(9) .
U1 O12 2.361(10) 3_776
U1 O5 2.413(10) .
U1 O4 2.420(11) .
U1 O14 2.435(10) .
U2 O6 1.775(10) .
U2 O7 1.781(10) .
U2 O13 2.324(10) 2_646
U2 O9 2.331(10) .
U2 O8 2.416(10) .
U2 O10 2.417(10) .
U2 O11 2.447(9) .
P1 O12 1.492(10) .
P1 O9 1.519(10) .
P1 O5 1.535(10) .
P2 O13 1.495(10) .
P2 O8 1.521(10) .
P2 O3 1.527(10) .
O12 U1 2.361(10) 3_776
O4 P4 1.486(13) .
N1 C2 1.464(18) 3_676
N1 C1 1.546(19) .
C1 C2 1.51(2) 1_565
C2 N1 1.464(18) 3_676
C2 C1 1.51(2) 1_545
O13 U2 2.324(10) 2_656
O11 P3 1.504(10) .
O10 P4 1.502(12) 4_676
O14 P3 1.504(11) 4_575
P3 O14 1.504(11) 4_676
P3 O17 1.549(11) 4_676
P4 O10 1.502(12) 4_575
P4 O15 1.534(14) .
O17 P3 1.549(10) 4_575
N2 C3 1.34(3) .
N2 C4 1.54(4) 3_776
C3 C4 1.35(4) 1_565
C4 C3 1.35(4) 1_545
C4 N2 1.54(4) 3_776
